data_7021064
loop_
_publ_author_name
'Dom\'inguez-Mart\'in, Alicia'
'Choquesillo-Lazarte, Duane'
'Dobado, Jose A.'
'Vidal, Isaac'
'Lezama, Luis'
'Gonz\'alez-P\'erez, Josefa Mar\'ia'
'Casti\~neiras, Alfonso'
'Nicl\'os-Guti\'errez, Juan'

_publ_section_title
;
 From 7-azaindole to adenine: molecular recognition aspects on
 mixed-ligand Cu(ii) complexes with deaza-adenine ligands.
;
_journal_issue 17
_journal_name_full 'Dalton transactions (Cambridge, England : 2003)'
_journal_page_first 6119
_journal_page_last 6130
_journal_paper_doi 10.1039/c2dt32191b
_journal_volume 42
_journal_year 2013
_chemical_formula_sum 'C17 H17 Cu N5 O4'
_chemical_formula_weight 418.90
_chemical_name_systematic
;
?
;
_space_group_IT_number 14
_symmetry_cell_setting monoclinic
_symmetry_space_group_name_Hall '-P 2ybc'
_symmetry_space_group_name_H-M 'P 1 21/c 1'
_atom_sites_solution_hydrogens geom
_atom_sites_solution_primary direct
_atom_sites_solution_secondary difmap
_audit_creation_method SHELXL-97
_cell_angle_alpha 90.00
_cell_angle_beta 107.828(3)
_cell_angle_gamma 90.00
_cell_formula_units_Z 4
_cell_length_a 8.7865(18)
_cell_length_b 21.951(5)
_cell_length_c 9.1750(19)
_cell_measurement_reflns_used 2412
_cell_measurement_temperature 100(2)
_cell_measurement_theta_max 26.21
_cell_measurement_theta_min 2.61
_cell_volume 1684.6(6)
_computing_structure_refinement 'SHELXL-97 (Sheldrick, 2008)'
_computing_structure_solution 'SHELXS-97 (Sheldrick, 2008)'
_diffrn_ambient_temperature 100(2)
_diffrn_measured_fraction_theta_full 0.981
_diffrn_measured_fraction_theta_max 0.981
_diffrn_measurement_device_type 'Bruker SMART APEX'
_diffrn_measurement_method '\f and \w scans'
_diffrn_radiation_monochromator graphite
_diffrn_radiation_source 'fine-focus sealed tube'
_diffrn_radiation_type MoK\a
_diffrn_radiation_wavelength 0.71073
_diffrn_reflns_av_R_equivalents 0.0000
_diffrn_reflns_av_sigmaI/netI 0.0630
_diffrn_reflns_limit_h_max 9
_diffrn_reflns_limit_h_min -10
_diffrn_reflns_limit_k_max 26
_diffrn_reflns_limit_k_min 0
_diffrn_reflns_limit_l_max 10
_diffrn_reflns_limit_l_min 0
_diffrn_reflns_number 3372
_diffrn_reflns_theta_full 25.00
_diffrn_reflns_theta_max 25.00
_diffrn_reflns_theta_min 1.86
_exptl_absorpt_coefficient_mu 1.333
_exptl_absorpt_correction_T_max 0.7456
_exptl_absorpt_correction_T_min 0.5110
_exptl_absorpt_correction_type multi-scan
_exptl_absorpt_process_details 'Bruker SADABS, 2010'
_exptl_crystal_colour 'pale blue'
_exptl_crystal_density_diffrn 1.652
_exptl_crystal_density_method 'not measured'
_exptl_crystal_description block
_exptl_crystal_F_000 860
_exptl_crystal_size_max 0.10
_exptl_crystal_size_mid 0.08
_exptl_crystal_size_min 0.06
_refine_diff_density_max 0.786
_refine_diff_density_min -0.405
_refine_diff_density_rms 0.101
_refine_ls_extinction_method none
_refine_ls_goodness_of_fit_ref 1.051
_refine_ls_hydrogen_treatment constr
_refine_ls_matrix_type full
_refine_ls_number_parameters 245
_refine_ls_number_reflns 3465
_refine_ls_number_restraints 0
_refine_ls_restrained_S_all 1.051
_refine_ls_R_factor_all 0.0622
_refine_ls_R_factor_gt 0.0499
_refine_ls_shift/su_max 0.011
_refine_ls_shift/su_mean 0.001
_refine_ls_structure_factor_coef Fsqd
_refine_ls_weighting_details 'calc w=1/[\s^2^(Fo^2^)+(0.0559P)^2^+3.8595P] where P=(Fo^2^+2Fc^2^)/3'
_refine_ls_weighting_scheme calc
_refine_ls_wR_factor_gt 0.1262
_refine_ls_wR_factor_ref 0.1342
_reflns_number_gt 2964
_reflns_number_total 3465
_reflns_threshold_expression >2sigma(I)
_cod_data_source_file c2dt32191b.txt
_cod_data_source_block C616_Comp.9
_cod_depositor_comments
;
The following automatic conversions were performed:

'_symmetry_cell_setting' value 'Monoclinic' changed to 'monoclinic'
according to /home/saulius/struct/CIF-dictionaries/cif_core.dic
dictionary named 'cif_core.dic' version 2.4.2 from
2011-04-26.

'_exptl_absorpt_correction_type' value 'MULTI-SCAN'
changed to 'multi-scan' according to
/home/saulius/struct/CIF-dictionaries/cif_core.dic dictionary named
'cif_core.dic' version 2.4.2 from 2011-04-26.

Automatic conversion script
Id: cif_fix_values 1891 2012-01-12 08:04:46Z andrius 
;
_cod_original_cell_volume 1684.7(6)
_cod_original_sg_symbol_H-M P2(1)/c
_cod_database_code 7021064

loop_
_space_group_symop_id
_space_group_symop_operation_xyz
1 'x, y, z'
2 '-x, y+1/2, -z+1/2'
3 '-x, -y, -z'
4 'x, -y-1/2, z-1/2'

loop_
_atom_site_label
_atom_site_type_symbol
_atom_site_fract_x
_atom_site_fract_y
_atom_site_fract_z
_atom_site_U_iso_or_equiv
_atom_site_adp_type
_atom_site_occupancy
_atom_site_symmetry_multiplicity
_atom_site_calc_flag
_atom_site_refinement_flags
Cu1 Cu 0.93957(7) 0.30344(2) 0.82792(5) 0.01888(19) Uani 1 1 d .
O11 O 0.9298(4) 0.36041(14) 0.6612(3) 0.0254(7) Uani 1 1 d .
O22 O 0.7681(3) 0.25978(14) 1.1658(3) 0.0224(7) Uani 1 1 d .
O21 O 0.9178(3) 0.26227(14) 1.0097(3) 0.0213(7) Uani 1 1 d .
N10 N 0.7882(4) 0.36368(16) 0.8745(4) 0.0191(8) Uani 1 1 d .
O12 O 0.7443(4) 0.41657(16) 0.4936(3) 0.0333(8) Uani 1 1 d .
C4 C 1.1683(5) 0.20010(19) 0.8704(4) 0.0193(9) Uani 1 1 d .
N6 N 1.5426(4) 0.17852(18) 0.7876(4) 0.0250(9) Uani 1 1 d .
H6a H 1.6059 0.2008 0.7511 0.030 Uiso 1 1 calc R
H6b H 1.5686 0.1407 0.8160 0.030 Uiso 1 1 calc R
N1 N 1.3733(4) 0.26012(18) 0.7550(4) 0.0223(8) Uani 1 1 d .
N9 N 1.0803(4) 0.16208(17) 0.9280(4) 0.0221(8) Uani 1 1 d .
H9 H 0.9893 0.1710 0.9444 0.026 Uiso 1 1 calc R
C31 C 0.8937(5) 0.4118(2) 0.9684(5) 0.0230(9) Uani 1 1 d .
H31a H 0.9581 0.4297 0.9075 0.028 Uiso 1 1 calc R
H31b H 0.9687 0.3923 1.0595 0.028 Uiso 1 1 calc R
C6 C 1.4077(5) 0.2021(2) 0.7999(4) 0.0199(10) Uani 1 1 d .
C22 C 0.8017(5) 0.2812(2) 1.0537(4) 0.0194(9) Uani 1 1 d .
C5 C 1.3036(5) 0.1688(2) 0.8596(4) 0.0196(9) Uani 1 1 d .
C21 C 0.6979(5) 0.3302(2) 0.9601(4) 0.0176(9) Uani 1 1 d .
H21a H 0.6011 0.3118 0.8878 0.021 Uiso 1 1 calc R
H21b H 0.6637 0.3585 1.0280 0.021 Uiso 1 1 calc R
N3 N 1.1355(4) 0.25927(16) 0.8298(4) 0.0197(8) Uani 1 1 d .
C11 C 0.6921(5) 0.3854(2) 0.7213(4) 0.0218(9) Uani 1 1 d .
H11a H 0.6476 0.4262 0.7304 0.026 Uiso 1 1 calc R
H11b H 0.6018 0.3572 0.6775 0.026 Uiso 1 1 calc R
C2 C 1.2426(5) 0.2850(2) 0.7711(4) 0.0217(9) Uani 1 1 d .
H2 H 1.2218 0.3259 0.7372 0.026 Uiso 1 1 calc R
C12 C 0.7965(5) 0.3889(2) 0.6164(5) 0.0252(10) Uani 1 1 d .
C34 C 0.7020(6) 0.5063(2) 1.2100(5) 0.0301(11) Uani 1 1 d .
H34 H 0.6830 0.5040 1.3064 0.036 Uiso 1 1 calc R
C32 C 0.8083(5) 0.4628(2) 1.0217(5) 0.0257(10) Uani 1 1 d .
C36 C 0.6790(6) 0.5603(2) 0.9824(6) 0.0339(11) Uani 1 1 d .
H36 H 0.6443 0.5954 0.9205 0.041 Uiso 1 1 calc R
C35 C 0.6510(6) 0.5559(2) 1.1193(5) 0.0317(11) Uani 1 1 d .
H35 H 0.5955 0.5876 1.1521 0.038 Uiso 1 1 calc R
C37 C 0.7577(6) 0.5141(2) 0.9324(5) 0.0294(11) Uani 1 1 d .
H37 H 0.7772 0.5176 0.8364 0.035 Uiso 1 1 calc R
C7 C 1.2945(5) 0.1082(2) 0.9152(5) 0.0245(10) Uani 1 1 d .
H7 H 1.3681 0.0758 0.9219 0.029 Uiso 1 1 calc R
C33 C 0.7811(5) 0.4592(2) 1.1635(5) 0.0293(11) Uani 1 1 d .
H33 H 0.8166 0.4247 1.2276 0.035 Uiso 1 1 calc R
C8 C 1.1584(5) 0.1068(2) 0.9563(5) 0.0282(10) Uani 1 1 d .
H8 H 1.1220 0.0724 0.9989 0.034 Uiso 1 1 calc R

loop_
_atom_site_aniso_label
_atom_site_aniso_U_11
_atom_site_aniso_U_22
_atom_site_aniso_U_33
_atom_site_aniso_U_23
_atom_site_aniso_U_13
_atom_site_aniso_U_12
Cu1 0.0190(3) 0.0210(3) 0.0183(3) 0.0004(2) 0.00826(18) 0.0013(2)
O11 0.0303(17) 0.0258(17) 0.0260(15) 0.0064(13) 0.0174(13) 0.0051(14)
O22 0.0202(15) 0.0294(17) 0.0192(14) 0.0024(13) 0.0086(12) 0.0046(13)
O21 0.0213(15) 0.0249(17) 0.0205(13) 0.0003(12) 0.0106(12) 0.0036(13)
N10 0.0205(18) 0.0206(19) 0.0169(16) -0.0006(15) 0.0068(15) -0.0020(16)
O12 0.0362(19) 0.038(2) 0.0284(16) 0.0077(15) 0.0143(15) 0.0016(16)
C4 0.018(2) 0.025(2) 0.0155(18) -0.0014(18) 0.0064(16) 0.0016(19)
N6 0.025(2) 0.025(2) 0.0299(19) 0.0014(16) 0.0156(17) 0.0008(17)
N1 0.0141(17) 0.035(2) 0.0202(17) -0.0024(16) 0.0084(15) -0.0022(17)
N9 0.0198(17) 0.025(2) 0.0255(18) -0.0025(16) 0.0128(15) -0.0010(16)
C31 0.020(2) 0.024(2) 0.025(2) -0.0049(18) 0.0059(18) -0.0051(19)
C6 0.016(2) 0.030(3) 0.0141(18) -0.0063(18) 0.0045(17) -0.0013(18)
C22 0.021(2) 0.022(2) 0.0174(19) -0.0040(17) 0.0097(17) -0.0018(19)
C5 0.017(2) 0.028(2) 0.0157(19) -0.0047(18) 0.0067(17) -0.0027(19)
C21 0.0138(19) 0.023(2) 0.0198(19) -0.0003(17) 0.0103(17) -0.0016(18)
N3 0.0177(18) 0.0218(19) 0.0191(16) -0.0021(15) 0.0047(14) -0.0012(16)
C11 0.022(2) 0.022(2) 0.021(2) 0.0026(18) 0.0065(18) 0.0023(19)
C2 0.021(2) 0.026(2) 0.0183(19) -0.0024(18) 0.0066(17) -0.0049(19)
C12 0.028(2) 0.023(2) 0.026(2) 0.000(2) 0.0094(19) 0.003(2)
C34 0.032(3) 0.034(3) 0.026(2) -0.009(2) 0.010(2) 0.003(2)
C32 0.025(2) 0.027(3) 0.026(2) -0.003(2) 0.0090(19) -0.003(2)
C36 0.030(3) 0.025(3) 0.046(3) 0.005(2) 0.011(2) 0.000(2)
C35 0.026(2) 0.031(3) 0.038(3) -0.008(2) 0.010(2) 0.001(2)
C37 0.030(2) 0.029(3) 0.031(2) -0.001(2) 0.013(2) -0.005(2)
C7 0.026(2) 0.026(2) 0.023(2) 0.0005(19) 0.0100(18) 0.002(2)
C33 0.029(2) 0.030(3) 0.026(2) 0.001(2) 0.005(2) 0.000(2)
C8 0.032(2) 0.028(3) 0.024(2) -0.0005(19) 0.010(2) -0.002(2)

loop_
_atom_type_symbol
_atom_type_description
_atom_type_scat_dispersion_real
_atom_type_scat_dispersion_imag
_atom_type_scat_source
C C 0.0033 0.0016 'International Tables Vol C Tables 4.2.6.8 and 6.1.1.4'
H H 0.0000 0.0000 'International Tables Vol C Tables 4.2.6.8 and 6.1.1.4'
Cu Cu 0.3201 1.2651 'International Tables Vol C Tables 4.2.6.8 and 6.1.1.4'
N N 0.0061 0.0033 'International Tables Vol C Tables 4.2.6.8 and 6.1.1.4'
O O 0.0106 0.0060 'International Tables Vol C Tables 4.2.6.8 and 6.1.1.4'

loop_
_geom_angle_atom_site_label_1
_geom_angle_atom_site_label_2
_geom_angle_atom_site_label_3
_geom_angle
_geom_angle_site_symmetry_3
O11 Cu1 O22 91.00(12) 4_565
O11 Cu1 O21 165.63(12) .
O11 Cu1 N10 82.67(13) .
O11 Cu1 N3 98.65(13) .
O21 Cu1 O22 93.34(11) 4_565
O21 Cu1 N10 83.06(12) .
O21 Cu1 N3 94.49(13) .
N10 Cu1 O22 101.19(12) 4_565
N3 Cu1 O22 96.25(12) 4_565
N3 Cu1 N10 162.50(14) .
C12 O11 Cu1 112.4(3) .
C22 O22 Cu1 120.0(3) 4_566
C22 O21 Cu1 114.6(3) .
C31 N10 Cu1 104.7(2) .
C21 N10 Cu1 106.5(3) .
C21 N10 C31 112.7(3) .
C21 N10 C11 115.1(3) .
C11 N10 Cu1 103.4(2) .
C11 N10 C31 113.1(3) .
N9 C4 C5 108.9(4) .
N9 C4 N3 126.9(4) .
N3 C4 C5 124.2(4) .
C2 N1 C6 118.7(4) .
C4 N9 C8 107.8(4) .
N10 C31 C32 115.4(3) .
N6 C6 N1 117.8(4) .
N6 C6 C5 122.2(4) .
N1 C6 C5 120.0(4) .
O22 C22 O21 123.6(4) .
O22 C22 C21 119.2(4) .
O21 C22 C21 117.2(3) .
C4 C5 C6 116.0(4) .
C4 C5 C7 106.7(4) .
C6 C5 C7 137.2(4) .
N10 C21 C22 109.4(3) .
C4 N3 Cu1 125.7(3) .
C2 N3 Cu1 120.4(3) .
C2 N3 C4 113.4(4) .
N10 C11 C12 109.8(3) .
N1 C2 N3 127.7(4) .
O11 C12 C11 116.2(4) .
O12 C12 O11 125.4(4) .
O12 C12 C11 118.3(4) .
C35 C34 C33 120.8(4) .
C37 C32 C31 120.8(4) .
C37 C32 C33 118.9(4) .
C33 C32 C31 120.3(4) .
C35 C36 C37 120.4(5) .
C36 C35 C34 120.4(5) .
C32 C37 C36 120.2(4) .
C8 C7 C5 105.6(4) .
C34 C33 C32 119.4(4) .
C7 C8 N9 110.9(4) .

loop_
_geom_bond_atom_site_label_1
_geom_bond_atom_site_label_2
_geom_bond_distance
_geom_bond_site_symmetry_2
Cu1 O11 1.957(3) .
Cu1 O22 2.244(3) 4_565
Cu1 O21 1.957(3) .
Cu1 N10 2.012(3) .
Cu1 N3 1.971(3) .
O11 C12 1.280(5) .
O22 Cu1 2.244(3) 4_566
O22 C22 1.246(5) .
O21 C22 1.276(5) .
N10 C31 1.493(5) .
N10 C21 1.473(5) .
N10 C11 1.480(5) .
O12 C12 1.237(5) .
C4 N9 1.350(5) .
C4 C5 1.403(6) .
C4 N3 1.358(5) .
N6 C6 1.329(5) .
N1 C6 1.344(6) .
N1 C2 1.320(5) .
N9 C8 1.378(6) .
C31 C32 1.509(6) .
C6 C5 1.407(6) .
C22 C21 1.499(6) .
C5 C7 1.436(6) .
N3 C2 1.343(5) .
C11 C12 1.521(6) .
C34 C35 1.360(7) .
C34 C33 1.385(6) .
C32 C37 1.384(7) .
C32 C33 1.395(6) .
C36 C35 1.355(7) .
C36 C37 1.384(7) .
C7 C8 1.360(6) .

loop_
_geom_hbond_atom_site_label_D
_geom_hbond_atom_site_label_H
_geom_hbond_atom_site_label_A
_geom_hbond_distance_DH
_geom_hbond_distance_HA
_geom_hbond_distance_DA
_geom_hbond_angle_DHA
_geom_hbond_site_symmetry_A
N6 H6a O22 0.88 2.02 2.890(4) 171.9 4_665
N6 H6b O12 0.88 2.25 2.996(4) 142.9 4_666
N9 H9 O11 0.88 2.32 2.882(4) 122.1 4_566
N9 H9 O21 0.88 2.24 2.847(4) 126.0 .
